data_1568190
loop_
_publ_author_name
'Mishra, Esha'
'Ekanayaka, Thilini K.'
'Panagiotakopoulos, Theodoros'
'Le, Duy'
'Rahman, Talat S.'
'Wang, Ping'
'McElveen, Kayleigh A.'
'Phillips, Jared P.'
'Zaid Zaz, M.'
'Yazdani, Saeed'
'N'Diaye, Alpha T'
'Lai, Rebecca Y.'
'Streubel, Robert'
'Cheng, Ruihua'
'Shatruk, Michael'
'Dowben, Peter A.'

_publ_section_title
;
 Electronic structure of cobalt valence tautomeric molecules in different
 environments.
;
_journal_issue 5
_journal_name_full Nanoscale
_journal_page_first 2044
_journal_page_last 2053
_journal_paper_doi 10.1039/d2nr06834f
_journal_volume 15
_journal_year 2023
_chemical_formula_moiety 'C46 H54 Co N2 O4 S2, C3.5 H4'
_chemical_formula_sum 'C49.5 H58 Co N2 O4 S2'
_chemical_formula_weight 868.03
_space_group_crystal_system triclinic
_space_group_IT_number 2
_space_group_name_Hall '-P 1'
_space_group_name_H-M_alt 'P -1'
_atom_sites_solution_hydrogens mixed
_audit_creation_date 2022-11-20
_audit_creation_method
;
Olex2 1.5
(compiled 2022.04.07 svn.rca3783a0 for OlexSys, GUI svn.r6498)
;
_audit_update_record
;
2022-11-20 deposited with the CCDC.	2022-12-22 downloaded from the CCDC.
;
_cell_angle_alpha 73.710(2)
_cell_angle_beta 82.873(2)
_cell_angle_gamma 83.416(2)
_cell_formula_units_Z 1
_cell_length_a 8.0196(2)
_cell_length_b 10.2784(3)
_cell_length_c 15.7772(4)
_cell_measurement_reflns_used 10120
_cell_measurement_temperature 229.99(10)
_cell_measurement_theta_max 32.2830
_cell_measurement_theta_min 2.5640
_cell_volume 1234.28(6)
_computing_cell_refinement 'CrysAlisPro 1.171.40.82a (Rigaku OD, 2020)'
_computing_data_collection 'CrysAlisPro 1.171.40.82a (Rigaku OD, 2020)'
_computing_data_reduction 'CrysAlisPro 1.171.40.82a (Rigaku OD, 2020)'
_computing_molecular_graphics 'Olex2 1.5 (Dolomanov et al., 2009)'
_computing_publication_material 'Olex2 1.5 (Dolomanov et al., 2009)'
_computing_structure_refinement 'SHELXL 2018/3 (Sheldrick, 2015)'
_computing_structure_solution 'XT  (Sheldrick, 2015)'
_diffrn_ambient_environment N~2~
_diffrn_ambient_temperature 230.0(1)
_diffrn_detector 'Hybrid Pixel Array Detector'
_diffrn_detector_area_resol_mean 10.0000
_diffrn_detector_type HyPix
_diffrn_measured_fraction_theta_full 1.000
_diffrn_measured_fraction_theta_max 0.874
_diffrn_measurement_details
;
List of Runs (angles in degrees, time in seconds):

  # Type    Start    End  Width  t~exp~   \w     \q     \k     \f   Frames
#--------------------------------------------------------------------------
  1  \w    -39.00  44.00   0.50   38.20    --   17.00 -78.00   1.00  166
  2  \w    -44.00  19.00   0.50   38.20    --  -17.46  78.00 126.00  126
  3  \w    -34.00  10.00   0.50   38.20    --  -17.46 -78.00   1.00   88
  4  \w     23.00  55.00   0.50   38.20    --   17.00  57.00  90.00   64
  5  \w     51.00  79.00   0.50   38.20    --   17.00 178.00 -60.00   56
  6  \w     53.00  92.00   0.50   38.20    --   17.00 178.00 -90.00   78
  7  \w     49.00  94.00   0.50   38.20    --   17.00 178.00 -30.00   90
  8  \w     -5.00  56.00   0.50   38.20    --   17.00  57.00 -60.00  122
  9  \w    -14.00  12.00   0.50   38.20    --  -17.46 -77.00 -60.00   52
 10  \w    -17.00  57.00   0.50   38.20    --  -17.46  57.00  90.00  148
 11  \w    -25.00   0.00   0.50   38.20    --  -17.46 -77.00-120.00   50
 12  \w    -25.00   0.00   0.50   38.20    --  -17.46 -77.00-180.00   50
 13  \w    -56.00   6.00   0.50   38.20    --  -17.46 -57.00 -90.00  124
 14  \w    -24.00   1.00   0.50   38.20    --  -17.46 -77.00  90.00   50
;
_diffrn_measurement_device 'four-circle diffractometer'
_diffrn_measurement_device_type 'XtaLAB Synergy, Dualflex, HyPix'
_diffrn_measurement_method '\w scans'
_diffrn_orient_matrix_type 'CrysAlisPro convention (1999,Acta A55,543-557)'
_diffrn_orient_matrix_UB_11 0.0523647000
_diffrn_orient_matrix_UB_12 0.0335575000
_diffrn_orient_matrix_UB_13 0.0186778000
_diffrn_orient_matrix_UB_21 0.0114237000
_diffrn_orient_matrix_UB_22 -0.0597528000
_diffrn_orient_matrix_UB_23 0.0352581000
_diffrn_orient_matrix_UB_31 0.0716143000
_diffrn_orient_matrix_UB_32 -0.0225618000
_diffrn_orient_matrix_UB_33 -0.0249468000
_diffrn_radiation_monochromator mirror
_diffrn_radiation_probe x-ray
_diffrn_radiation_type 'Mo K\a'
_diffrn_radiation_wavelength 0.71073
_diffrn_reflns_av_R_equivalents 0.0368
_diffrn_reflns_av_unetI/netI 0.0448
_diffrn_reflns_Laue_measured_fraction_full 1.000
_diffrn_reflns_Laue_measured_fraction_max 0.874
_diffrn_reflns_limit_h_max 11
_diffrn_reflns_limit_h_min -11
_diffrn_reflns_limit_k_max 15
_diffrn_reflns_limit_k_min -15
_diffrn_reflns_limit_l_max 23
_diffrn_reflns_limit_l_min -23
_diffrn_reflns_number 23495
_diffrn_reflns_point_group_measured_fraction_full 1.000
_diffrn_reflns_point_group_measured_fraction_max 0.874
_diffrn_reflns_theta_full 25.242
_diffrn_reflns_theta_max 33.272
_diffrn_reflns_theta_min 2.072
_diffrn_source 'micro-focus sealed X-ray tube'
_diffrn_source_type 'PhotonJet (Mo) X-ray Source'
_exptl_absorpt_coefficient_mu 0.474
_exptl_absorpt_correction_T_max 1.000
_exptl_absorpt_correction_T_min 0.525
_exptl_absorpt_correction_type gaussian
_exptl_absorpt_process_details
;
CrysAlisPro 1.171.40.82a (Rigaku Oxford Diffraction, 2020)
Numerical absorption correction based on gaussian integration over
a multifaceted crystal model
Empirical absorption correction using spherical harmonics,
implemented in SCALE3 ABSPACK scaling algorithm.
;
_exptl_crystal_colour dark-blue
_exptl_crystal_colour_primary dark-blue
_exptl_crystal_density_diffrn 1.168
_exptl_crystal_description plate
_exptl_crystal_F_000 460
_exptl_crystal_preparation 'Magnetic properties'
_exptl_crystal_recrystallization_method 'Re-crystallisation from solvent: toluene/dichloromethane'
_exptl_crystal_size_max 0.231
_exptl_crystal_size_mid 0.148
_exptl_crystal_size_min 0.044
_refine_diff_density_max 1.240
_refine_diff_density_min -0.335
_refine_diff_density_rms 0.111
_refine_ls_extinction_method none
_refine_ls_goodness_of_fit_ref 1.089
_refine_ls_hydrogen_treatment mixed
_refine_ls_matrix_type full
_refine_ls_number_parameters 296
_refine_ls_number_reflns 8310
_refine_ls_number_restraints 3
_refine_ls_restrained_S_all 1.091
_refine_ls_R_factor_all 0.0816
_refine_ls_R_factor_gt 0.0625
_refine_ls_shift/su_max 0.000
_refine_ls_shift/su_mean 0.000
_refine_ls_structure_factor_coef Fsqd
_refine_ls_weighting_details 'w=1/[\s^2^(Fo^2^)+(0.1256P)^2^+0.2158P] where P=(Fo^2^+2Fc^2^)/3'
_refine_ls_weighting_scheme calc
_refine_ls_wR_factor_gt 0.1940
_refine_ls_wR_factor_ref 0.2085
_reflns_Friedel_coverage 0.000
_reflns_number_gt 6232
_reflns_number_total 8310
_reflns_threshold_expression 'I > 2\s(I)'
_cod_data_source_file d2nr06834f2.cif
_cod_data_source_block 1
_cod_depositor_comments 'Adding full bibliography for 1568190.cif.'
_cod_original_formula_sum 'C49.50 H58 Co N2 O4 S2'
_cod_database_code 1568190
_shelx_shelxl_version_number 2018/3
_chemical_oxdiff_formula CoS2N2O4C51H60
_shelx_space_group_comment
;
The symmetry employed for this shelxl refinement is uniquely defined
by the following loop, which should always be used as a source of
symmetry information in preference to the above space-group names.
They are only intended as comments.
;
_olex2_refinement_description
;
1. Fixed Uiso
 At 1.2 times of:
  All C(H) groups
 At 1.5 times of:
  All C(H,H,H) groups, All C(H,H,H,H) groups
2. Restrained distances
 C26-C27
 1.5 with sigma of 0.005
 C26-H26
 0.96 with sigma of 0.001
 C25-H26
 2 with sigma of 0.005
3. Others
 Fixed Sof: C24(0.5) H24(0.5) C25(0.5) H25(0.5) C26(0.5) C27(0.25) H27A(0.25)
 H27B(0.25) H27C(0.25) H26(0.25)
4.a Aromatic/amide H refined with riding coordinates:
 C4(H4), C6(H6), C15(H15), C16(H16), C18(H18), C19(H19), C20(H20), C22(H22),
 C23(H23), C24(H24), C25(H25)
4.b Idealised Me refined as rotating group:
 C8(H8A,H8B,H8C), C9(H9A,H9B,H9C), C10(H10A,H10B,H10C), C12(H12A,H12B,H12C),
 C13(H13A,H13B,H13C), C14(H14A,H14B,H14C), C27(H27A,H27B,H27C)
;
_olex2_submission_special_instructions 'No special instructions were received'
_oxdiff_exptl_absorpt_empirical_details
;
Empirical correction (ABSPACK) includes:
- Absorption correction using spherical harmonics
- Frame scaling
- Detector area scaling
;
_oxdiff_exptl_absorpt_empirical_full_max 2.701
_oxdiff_exptl_absorpt_empirical_full_min 0.717

loop_
_space_group_symop_operation_xyz
'x, y, z'
'-x, -y, -z'

loop_
_atom_site_label
_atom_site_type_symbol
_atom_site_fract_x
_atom_site_fract_y
_atom_site_fract_z
_atom_site_U_iso_or_equiv
_atom_site_adp_type
_atom_site_occupancy
_atom_site_site_symmetry_order
_atom_site_calc_flag
_atom_site_refinement_flags_posn
_atom_site_refinement_flags_adp
_atom_site_refinement_flags_occupancy
_atom_site_disorder_assembly
_atom_site_disorder_group
Co1 Co 0.000000 0.500000 1.000000 0.02785(12) Uani 1 2 d S . P . .
S1 S 0.92322(8) 0.01570(7) 0.89545(5) 0.05048(18) Uani 1 1 d . . . . .
O1 O 0.12509(18) 0.65093(14) 0.94282(9) 0.0310(3) Uani 1 1 d . . . . .
O2 O -0.07879(18) 0.51691(14) 0.88982(9) 0.0330(3) Uani 1 1 d . . . . .
N1 N 0.1925(2) 0.38028(17) 0.97195(11) 0.0308(3) Uani 1 1 d . . . . .
C1 C 0.0988(2) 0.6924(2) 0.85801(12) 0.0306(4) Uani 1 1 d . . . . .
C2 C -0.0160(3) 0.6207(2) 0.82860(13) 0.0314(4) Uani 1 1 d . . . . .
C3 C -0.0579(3) 0.6641(2) 0.73989(14) 0.0387(5) Uani 1 1 d . . . . .
C4 C 0.0192(3) 0.7756(2) 0.68474(14) 0.0422(5) Uani 1 1 d . . . . .
H4 H -0.008775 0.806872 0.625892 0.051 Uiso 1 1 calc R U . . .
C5 C 0.1370(3) 0.8453(2) 0.71094(14) 0.0389(5) Uani 1 1 d . . . . .
C6 C 0.1763(3) 0.8022(2) 0.79839(14) 0.0350(4) Uani 1 1 d . . . . .
H6 H 0.254591 0.846604 0.817507 0.042 Uiso 1 1 calc R U . . .
C7 C -0.1848(4) 0.5919(3) 0.70821(16) 0.0530(7) Uani 1 1 d . . . . .
C8 C -0.1224(6) 0.4405(3) 0.7193(2) 0.0794(11) Uani 1 1 d . . . . .
H8A H -0.012488 0.434252 0.686475 0.119 Uiso 1 1 calc R U . . .
H8B H -0.201585 0.397139 0.696610 0.119 Uiso 1 1 calc R U . . .
H8C H -0.113941 0.395330 0.781595 0.119 Uiso 1 1 calc R U . . .
C9 C -0.3575(4) 0.6037(5) 0.7622(2) 0.0810(11) Uani 1 1 d . . . . .
H9A H -0.347111 0.558168 0.824288 0.122 Uiso 1 1 calc R U . . .
H9B H -0.439366 0.561530 0.740460 0.122 Uiso 1 1 calc R U . . .
H9C H -0.394531 0.698959 0.755616 0.122 Uiso 1 1 calc R U . . .
C10 C -0.2086(5) 0.6546(4) 0.60895(19) 0.0777(11) Uani 1 1 d . . . . .
H10A H -0.248246 0.749997 0.599036 0.117 Uiso 1 1 calc R U . . .
H10B H -0.290817 0.607046 0.591699 0.117 Uiso 1 1 calc R U . . .
H10C H -0.101846 0.646280 0.573770 0.117 Uiso 1 1 calc R U . . .
C11 C 0.2098(4) 0.9694(3) 0.64384(16) 0.0513(6) Uani 1 1 d . . . . .
C12 C 0.2831(5) 0.9329(4) 0.5590(2) 0.0757(10) Uani 1 1 d . . . . .
H12A H 0.364808 0.854619 0.573099 0.114 Uiso 1 1 calc R U . . .
H12B H 0.338043 1.009378 0.519091 0.114 Uiso 1 1 calc R U . . .
H12C H 0.193241 0.911401 0.530576 0.114 Uiso 1 1 calc R U . . .
C13 C 0.0656(6) 1.0824(4) 0.6208(2) 0.0813(11) Uani 1 1 d . . . . .
H13A H -0.024962 1.047181 0.600643 0.122 Uiso 1 1 calc R U . . .
H13B H 0.107428 1.158405 0.574193 0.122 Uiso 1 1 calc R U . . .
H13C H 0.023470 1.112551 0.673077 0.122 Uiso 1 1 calc R U . . .
C14 C 0.3458(6) 1.0236(4) 0.6790(2) 0.0880(14) Uani 1 1 d . . . . .
H14A H 0.299338 1.051980 0.731377 0.132 Uiso 1 1 calc R U . . .
H14B H 0.389082 1.100803 0.633928 0.132 Uiso 1 1 calc R U . . .
H14C H 0.436678 0.952903 0.694317 0.132 Uiso 1 1 calc R U . . .
C15 C 0.3434(3) 0.3858(2) 0.99818(15) 0.0373(4) Uani 1 1 d . . . . .
H15 H 0.353477 0.447460 1.031025 0.045 Uiso 1 1 calc R U . . .
C16 C 0.4847(3) 0.3051(2) 0.97924(16) 0.0395(5) Uani 1 1 d . . . . .
H16 H 0.588405 0.313088 0.998561 0.047 Uiso 1 1 calc R U . . .
C17 C 0.4735(3) 0.2114(2) 0.93124(14) 0.0331(4) Uani 1 1 d . . . . .
C18 C 0.3156(3) 0.2072(3) 0.90486(16) 0.0418(5) Uani 1 1 d . . . . .
H18 H 0.301227 0.146169 0.872244 0.050 Uiso 1 1 calc R U . . .
C19 C 0.1796(3) 0.2915(2) 0.92601(15) 0.0396(5) Uani 1 1 d . . . . .
H19 H 0.074278 0.286149 0.907383 0.048 Uiso 1 1 calc R U . . .
C20 C 0.7783(3) 0.1250(3) 0.93469(17) 0.0431(5) Uani 1 1 d . . . . .
H20 H 0.803023 0.178996 0.969975 0.052 Uiso 1 1 calc R U . . .
C21 C 0.6215(3) 0.1248(2) 0.90873(14) 0.0351(4) Uani 1 1 d . . . . .
C22 C 0.6227(3) 0.0308(3) 0.85772(18) 0.0501(6) Uani 1 1 d . . . . .
H22 H 0.525776 0.015466 0.835151 0.060 Uiso 1 1 calc R U . . .
C23 C 0.7770(3) -0.0352(3) 0.84437(18) 0.0482(6) Uani 1 1 d . . . . .
H23 H 0.799633 -0.099821 0.811572 0.058 Uiso 1 1 calc R U . . .
C24 C 0.4205(9) 0.6225(7) 0.4576(6) 0.0694(17) Uani 0.5 1 d . . P . .
H24 H 0.367320 0.705741 0.426810 0.083 Uiso 0.5 1 calc R U P . .
C25 C 0.3617(10) 0.5626(9) 0.5411(7) 0.083(2) Uani 0.5 1 d D . P A .
H25 H 0.269864 0.604205 0.569839 0.099 Uiso 0.5 1 calc R U P . .
C26 C 0.4392(10) 0.4378(9) 0.5845(5) 0.082(2) Uani 0.5 1 d D . P . .
C27 C 0.3652(16) 0.3830(10) 0.6759(6) 0.058(3) Uani 0.25 1 d D . P A -1
H27A H 0.273529 0.329184 0.675825 0.087 Uiso 0.25 1 calc R U P A -1
H27B H 0.322451 0.457518 0.701238 0.087 Uiso 0.25 1 calc R U P A -1
H27C H 0.450833 0.326210 0.711088 0.087 Uiso 0.25 1 calc R U P A -1
H26 H 0.384(6) 0.394(4) 0.641(2) 0.087 Uiso 0.25 1 d D U P B -2

loop_
_atom_site_aniso_label
_atom_site_aniso_U_11
_atom_site_aniso_U_22
_atom_site_aniso_U_33
_atom_site_aniso_U_23
_atom_site_aniso_U_13
_atom_site_aniso_U_12
Co1 0.02343(19) 0.02685(19) 0.03119(19) -0.00275(13) -0.00918(13) 0.00065(13)
S1 0.0319(3) 0.0567(4) 0.0675(4) -0.0269(3) -0.0120(3) 0.0103(3)
O1 0.0277(7) 0.0294(6) 0.0343(6) -0.0033(5) -0.0106(5) -0.0014(5)
O2 0.0306(7) 0.0304(7) 0.0357(7) -0.0014(5) -0.0108(5) -0.0043(6)
N1 0.0262(8) 0.0297(7) 0.0351(8) -0.0044(6) -0.0089(6) -0.0005(6)
C1 0.0261(8) 0.0286(8) 0.0339(9) -0.0029(7) -0.0080(7) 0.0021(7)
C2 0.0280(9) 0.0303(9) 0.0344(9) -0.0035(7) -0.0099(7) -0.0014(7)
C3 0.0399(11) 0.0390(11) 0.0365(9) -0.0033(8) -0.0150(8) -0.0059(9)
C4 0.0485(13) 0.0427(12) 0.0333(9) -0.0015(8) -0.0136(9) -0.0067(10)
C5 0.0428(12) 0.0363(10) 0.0349(9) -0.0017(8) -0.0086(8) -0.0062(9)
C6 0.0316(10) 0.0335(10) 0.0384(10) -0.0051(8) -0.0080(8) -0.0037(8)
C7 0.0616(17) 0.0547(15) 0.0427(12) 0.0017(10) -0.0253(11) -0.0200(13)
C8 0.118(3) 0.0577(18) 0.073(2) -0.0132(15) -0.045(2) -0.026(2)
C9 0.0507(18) 0.121(3) 0.073(2) -0.011(2) -0.0249(15) -0.029(2)
C10 0.106(3) 0.081(2) 0.0495(14) 0.0054(14) -0.0408(17) -0.042(2)
C11 0.0634(17) 0.0465(13) 0.0390(11) 0.0035(9) -0.0088(11) -0.0179(12)
C12 0.085(3) 0.087(2) 0.0518(16) -0.0095(15) 0.0113(16) -0.035(2)
C13 0.097(3) 0.0536(18) 0.071(2) 0.0158(15) -0.0061(19) -0.0019(18)
C14 0.117(3) 0.086(2) 0.0589(17) 0.0145(16) -0.0253(19) -0.067(3)
C15 0.0307(10) 0.0333(10) 0.0509(11) -0.0144(9) -0.0131(8) 0.0027(8)
C16 0.0277(10) 0.0388(11) 0.0555(12) -0.0165(9) -0.0135(9) 0.0021(8)
C17 0.0276(9) 0.0310(9) 0.0396(9) -0.0068(8) -0.0080(7) -0.0002(7)
C18 0.0330(11) 0.0479(12) 0.0518(12) -0.0238(10) -0.0133(9) 0.0030(9)
C19 0.0287(10) 0.0466(12) 0.0488(11) -0.0199(10) -0.0135(8) 0.0032(9)
C20 0.0314(10) 0.0460(12) 0.0555(13) -0.0208(10) -0.0088(9) 0.0051(9)
C21 0.0308(10) 0.0321(9) 0.0419(10) -0.0087(8) -0.0087(8) 0.0014(8)
C22 0.0372(12) 0.0566(15) 0.0657(15) -0.0307(13) -0.0177(11) 0.0080(11)
C23 0.0404(13) 0.0502(13) 0.0599(14) -0.0251(12) -0.0143(10) 0.0084(10)
C24 0.061(4) 0.058(3) 0.102(5) -0.031(4) -0.025(4) -0.011(3)
C25 0.057(4) 0.082(5) 0.132(7) -0.062(5) -0.008(4) -0.019(4)
C26 0.073(5) 0.095(6) 0.104(5) -0.059(5) -0.012(4) -0.039(4)
C27 0.061(7) 0.038(5) 0.085(8) -0.026(5) -0.004(6) -0.024(5)

loop_
_atom_type_symbol
_atom_type_description
_atom_type_scat_dispersion_real
_atom_type_scat_dispersion_imag
_atom_type_scat_source
C C 0.0033 0.0016 'International Tables Vol C Tables 4.2.6.8 and 6.1.1.4'
H H 0.0000 0.0000 'International Tables Vol C Tables 4.2.6.8 and 6.1.1.4'
Co Co 0.3494 0.9721 'International Tables Vol C Tables 4.2.6.8 and 6.1.1.4'
N N 0.0061 0.0033 'International Tables Vol C Tables 4.2.6.8 and 6.1.1.4'
O O 0.0106 0.0060 'International Tables Vol C Tables 4.2.6.8 and 6.1.1.4'
S S 0.1246 0.1234 'International Tables Vol C Tables 4.2.6.8 and 6.1.1.4'

loop_
_exptl_crystal_face_index_h
_exptl_crystal_face_index_k
_exptl_crystal_face_index_l
_exptl_crystal_face_perp_dist
1 1 -1 0.0431
-1 14 6 0.0244
9 9 1 0.0603
0 13 13 0.0266
10 8 10 0.0713
1 11 18 0.0240
8 5 17 0.0749
3 2 22 0.0462
0 4 22 0.0305
0 0 21 0.0312
0 -8 15 0.0863
-4 -3 18 0.0544
1 -14 -11 0.1196
-9 -8 3 0.0883
-10 -9 -6 0.0859
0 -12 -16 0.0913
0 -8 -21 0.0490
-7 -6 -19 0.0490
0 2 -20 0.0042
3 -1 -20 0.0225

loop_
_geom_angle_atom_site_label_1
_geom_angle_atom_site_label_2
_geom_angle_atom_site_label_3
_geom_angle
_geom_angle_site_symmetry_1
_geom_angle_site_symmetry_3
_geom_angle_publ_flag
O1 Co1 O1 180.0 2_567 . ?
O1 Co1 N1 89.03(7) 2_567 2_567 ?
O1 Co1 N1 90.97(7) . 2_567 ?
O1 Co1 N1 90.97(7) 2_567 . ?
O1 Co1 N1 89.03(7) . . ?
O2 Co1 O1 92.67(6) . 2_567 ?
O2 Co1 O1 87.33(6) . . ?
O2 Co1 O1 92.67(6) 2_567 . ?
O2 Co1 O1 87.33(6) 2_567 2_567 ?
O2 Co1 O2 180.00(3) . 2_567 ?
O2 Co1 N1 89.69(7) 2_567 . ?
O2 Co1 N1 90.31(7) 2_567 2_567 ?
O2 Co1 N1 90.31(7) . . ?
O2 Co1 N1 89.69(7) . 2_567 ?
N1 Co1 N1 180.0 2_567 . ?
C20 S1 C23 92.43(12) . . ?
C1 O1 Co1 109.52(12) . . ?
C2 O2 Co1 110.72(12) . . ?
C15 N1 Co1 120.36(14) . . ?
C19 N1 Co1 121.75(14) . . ?
C19 N1 C15 117.88(18) . . ?
O1 C1 C2 116.97(17) . . ?
O1 C1 C6 122.56(19) . . ?
C6 C1 C2 120.46(17) . . ?
O2 C2 C1 115.41(16) . . ?
O2 C2 C3 124.37(19) . . ?
C3 C2 C1 120.21(18) . . ?
C2 C3 C7 120.9(2) . . ?
C4 C3 C2 116.6(2) . . ?
C4 C3 C7 122.46(19) . . ?
C3 C4 H4 117.8 . . ?
C3 C4 C5 124.47(19) . . ?
C5 C4 H4 117.8 . . ?
C4 C5 C11 119.17(19) . . ?
C6 C5 C4 118.4(2) . . ?
C6 C5 C11 122.4(2) . . ?
C1 C6 H6 120.1 . . ?
C5 C6 C1 119.8(2) . . ?
C5 C6 H6 120.1 . . ?
C3 C7 C8 110.4(2) . . ?
C3 C7 C9 109.3(2) . . ?
C3 C7 C10 112.0(2) . . ?
C9 C7 C8 110.1(3) . . ?
C10 C7 C8 106.7(3) . . ?
C10 C7 C9 108.2(3) . . ?
C7 C8 H8A 109.5 . . ?
C7 C8 H8B 109.5 . . ?
C7 C8 H8C 109.5 . . ?
H8A C8 H8B 109.5 . . ?
H8A C8 H8C 109.5 . . ?
H8B C8 H8C 109.5 . . ?
C7 C9 H9A 109.5 . . ?
C7 C9 H9B 109.5 . . ?
C7 C9 H9C 109.5 . . ?
H9A C9 H9B 109.5 . . ?
H9A C9 H9C 109.5 . . ?
H9B C9 H9C 109.5 . . ?
C7 C10 H10A 109.5 . . ?
C7 C10 H10B 109.5 . . ?
C7 C10 H10C 109.5 . . ?
H10A C10 H10B 109.5 . . ?
H10A C10 H10C 109.5 . . ?
H10B C10 H10C 109.5 . . ?
C5 C11 C13 108.5(2) . . ?
C12 C11 C5 110.1(2) . . ?
C12 C11 C13 108.2(3) . . ?
C14 C11 C5 112.6(2) . . ?
C14 C11 C12 108.5(3) . . ?
C14 C11 C13 108.8(3) . . ?
C11 C12 H12A 109.5 . . ?
C11 C12 H12B 109.5 . . ?
C11 C12 H12C 109.5 . . ?
H12A C12 H12B 109.5 . . ?
H12A C12 H12C 109.5 . . ?
H12B C12 H12C 109.5 . . ?
C11 C13 H13A 109.5 . . ?
C11 C13 H13B 109.5 . . ?
C11 C13 H13C 109.5 . . ?
H13A C13 H13B 109.5 . . ?
H13A C13 H13C 109.5 . . ?
H13B C13 H13C 109.5 . . ?
C11 C14 H14A 109.5 . . ?
C11 C14 H14B 109.5 . . ?
C11 C14 H14C 109.5 . . ?
H14A C14 H14B 109.5 . . ?
H14A C14 H14C 109.5 . . ?
H14B C14 H14C 109.5 . . ?
N1 C15 H15 118.5 . . ?
N1 C15 C16 123.0(2) . . ?
C16 C15 H15 118.5 . . ?
C15 C16 H16 120.1 . . ?
C15 C16 C17 119.9(2) . . ?
C17 C16 H16 120.1 . . ?
C16 C17 C21 121.59(19) . . ?
C18 C17 C16 116.15(19) . . ?
C18 C17 C21 122.25(19) . . ?
C17 C18 H18 119.6 . . ?
C19 C18 C17 120.8(2) . . ?
C19 C18 H18 119.6 . . ?
N1 C19 C18 122.3(2) . . ?
N1 C19 H19 118.9 . . ?
C18 C19 H19 118.9 . . ?
S1 C20 H20 124.0 . . ?
C21 C20 S1 112.03(18) . . ?
C21 C20 H20 124.0 . . ?
C20 C21 C17 123.8(2) . . ?
C20 C21 C22 111.0(2) . . ?
C22 C21 C17 125.3(2) . . ?
C21 C22 H22 123.0 . . ?
C23 C22 C21 113.9(2) . . ?
C23 C22 H22 123.0 . . ?
S1 C23 H23 124.7 . . ?
C22 C23 S1 110.60(19) . . ?
C22 C23 H23 124.7 . . ?
C25 C24 H24 119.7 . . ?
C25 C24 C26 120.7(7) . 2_666 ?
C26 C24 H24 119.7 2_666 . ?
C24 C25 H25 120.7 . . ?
C24 C25 C26 118.6(7) . . ?
C26 C25 H25 120.7 . . ?
C24 C26 C27 125.6(9) 2_666 . ?
C24 C26 H26 123.7(16) 2_666 . ?
C25 C26 C24 120.7(7) . 2_666 ?
C25 C26 C27 113.7(9) . . ?
C25 C26 H26 115.4(12) . . ?
C26 C27 H27A 109.5 . . ?
C26 C27 H27B 109.5 . . ?
C26 C27 H27C 109.5 . . ?
H27A C27 H27B 109.5 . . ?
H27A C27 H27C 109.5 . . ?
H27B C27 H27C 109.5 . . ?

loop_
_geom_bond_atom_site_label_1
_geom_bond_atom_site_label_2
_geom_bond_distance
_geom_bond_site_symmetry_2
_geom_bond_publ_flag
Co1 O1 1.8905(14) 2_567 ?
Co1 O1 1.8905(14) . ?
Co1 O2 1.8787(14) . ?
Co1 O2 1.8787(14) 2_567 ?
Co1 N1 1.9475(17) . ?
Co1 N1 1.9475(17) 2_567 ?
S1 C20 1.705(2) . ?
S1 C23 1.706(3) . ?
O1 C1 1.321(2) . ?
O2 C2 1.322(2) . ?
N1 C15 1.339(3) . ?
N1 C19 1.334(3) . ?
C1 C2 1.435(3) . ?
C1 C6 1.402(3) . ?
C2 C3 1.415(3) . ?
C3 C4 1.386(3) . ?
C3 C7 1.530(3) . ?
C4 H4 0.9400 . ?
C4 C5 1.413(3) . ?
C5 C6 1.390(3) . ?
C5 C11 1.533(3) . ?
C6 H6 0.9400 . ?
C7 C8 1.547(5) . ?
C7 C9 1.544(5) . ?
C7 C10 1.544(3) . ?
C8 H8A 0.9700 . ?
C8 H8B 0.9700 . ?
C8 H8C 0.9700 . ?
C9 H9A 0.9700 . ?
C9 H9B 0.9700 . ?
C9 H9C 0.9700 . ?
C10 H10A 0.9700 . ?
C10 H10B 0.9700 . ?
C10 H10C 0.9700 . ?
C11 C12 1.522(4) . ?
C11 C13 1.542(5) . ?
C11 C14 1.507(4) . ?
C12 H12A 0.9700 . ?
C12 H12B 0.9700 . ?
C12 H12C 0.9700 . ?
C13 H13A 0.9700 . ?
C13 H13B 0.9700 . ?
C13 H13C 0.9700 . ?
C14 H14A 0.9700 . ?
C14 H14B 0.9700 . ?
C14 H14C 0.9700 . ?
C15 H15 0.9400 . ?
C15 C16 1.379(3) . ?
C16 H16 0.9400 . ?
C16 C17 1.398(3) . ?
C17 C18 1.390(3) . ?
C17 C21 1.469(3) . ?
C18 H18 0.9400 . ?
C18 C19 1.381(3) . ?
C19 H19 0.9400 . ?
C20 H20 0.9400 . ?
C20 C21 1.370(3) . ?
C21 C22 1.418(3) . ?
C22 H22 0.9400 . ?
C22 C23 1.364(3) . ?
C23 H23 0.9400 . ?
C24 H24 0.9400 . ?
C24 C25 1.340(12) . ?
C24 C26 1.406(11) 2_666 ?
C25 H25 0.9400 . ?
C25 C26 1.390(12) . ?
C26 C27 1.470(5) . ?
C26 H26 0.9600(10) . ?
C27 H27A 0.9700 . ?
C27 H27B 0.9700 . ?
C27 H27C 0.9700 . ?

loop_
_geom_torsion_atom_site_label_1
_geom_torsion_atom_site_label_2
_geom_torsion_atom_site_label_3
_geom_torsion_atom_site_label_4
_geom_torsion
_geom_torsion_site_symmetry_1
_geom_torsion_site_symmetry_2
_geom_torsion_site_symmetry_3
_geom_torsion_site_symmetry_4
_geom_torsion_publ_flag
Co1 O1 C1 C2 1.4(2) . . . . ?
Co1 O1 C1 C6 -179.40(16) . . . . ?
Co1 O2 C2 C1 1.9(2) . . . . ?
Co1 O2 C2 C3 -176.73(18) . . . . ?
Co1 N1 C15 C16 -179.03(17) . . . . ?
Co1 N1 C19 C18 179.25(18) . . . . ?
S1 C20 C21 C17 -178.55(17) . . . . ?
S1 C20 C21 C22 1.3(3) . . . . ?
O1 Co1 O2 C2 179.08(13) 2_567 . . . ?
O1 Co1 O2 C2 -0.92(13) . . . . ?
O1 C1 C2 O2 -2.3(3) . . . . ?
O1 C1 C2 C3 176.39(18) . . . . ?
O1 C1 C6 C5 -176.77(19) . . . . ?
O2 Co1 O1 C1 -0.29(12) . . . . ?
O2 Co1 O1 C1 179.71(12) 2_567 . . . ?
O2 C2 C3 C4 179.6(2) . . . . ?
O2 C2 C3 C7 0.7(4) . . . . ?
N1 Co1 O1 C1 90.06(13) . . . . ?
N1 Co1 O1 C1 -89.94(13) 2_567 . . . ?
N1 Co1 O2 C2 -89.93(14) . . . . ?
N1 Co1 O2 C2 90.07(14) 2_567 . . . ?
N1 C15 C16 C17 -0.6(4) . . . . ?
C1 C2 C3 C4 1.0(3) . . . . ?
C1 C2 C3 C7 -177.9(2) . . . . ?
C2 C1 C6 C5 2.4(3) . . . . ?
C2 C3 C4 C5 1.2(4) . . . . ?
C2 C3 C7 C8 -60.2(3) . . . . ?
C2 C3 C7 C9 61.1(3) . . . . ?
C2 C3 C7 C10 -179.0(3) . . . . ?
C3 C4 C5 C6 -1.6(4) . . . . ?
C3 C4 C5 C11 -178.5(2) . . . . ?
C4 C3 C7 C8 121.0(3) . . . . ?
C4 C3 C7 C9 -117.7(3) . . . . ?
C4 C3 C7 C10 2.2(4) . . . . ?
C4 C5 C6 C1 -0.2(3) . . . . ?
C4 C5 C11 C12 -53.1(4) . . . . ?
C4 C5 C11 C13 65.1(3) . . . . ?
C4 C5 C11 C14 -174.3(3) . . . . ?
C6 C1 C2 O2 178.50(18) . . . . ?
C6 C1 C2 C3 -2.8(3) . . . . ?
C6 C5 C11 C12 130.1(3) . . . . ?
C6 C5 C11 C13 -111.6(3) . . . . ?
C6 C5 C11 C14 8.9(4) . . . . ?
C7 C3 C4 C5 -179.9(3) . . . . ?
C11 C5 C6 C1 176.6(2) . . . . ?
C15 N1 C19 C18 -0.3(3) . . . . ?
C15 C16 C17 C18 0.4(3) . . . . ?
C15 C16 C17 C21 179.23(19) . . . . ?
C16 C17 C18 C19 -0.2(3) . . . . ?
C16 C17 C21 C20 2.2(3) . . . . ?
C16 C17 C21 C22 -177.6(2) . . . . ?
C17 C18 C19 N1 0.2(4) . . . . ?
C17 C21 C22 C23 178.6(2) . . . . ?
C18 C17 C21 C20 -179.0(2) . . . . ?
C18 C17 C21 C22 1.1(4) . . . . ?
C19 N1 C15 C16 0.5(3) . . . . ?
C20 S1 C23 C22 0.1(2) . . . . ?
C20 C21 C22 C23 -1.3(3) . . . . ?
C21 C17 C18 C19 -179.0(2) . . . . ?
C21 C22 C23 S1 0.7(3) . . . . ?
C23 S1 C20 C21 -0.8(2) . . . . ?
C24 C25 C26 C24 1.8(10) . . . 2_666 ?
C24 C25 C26 C27 179.3(7) . . . . ?
C26 C24 C25 C26 -1.8(10) 2_666 . . . ?

loop_
_exptl_oxdiff_crystal_face_indexfrac_h
_exptl_oxdiff_crystal_face_indexfrac_k
_exptl_oxdiff_crystal_face_indexfrac_l
_exptl_oxdiff_crystal_face_x
_exptl_oxdiff_crystal_face_y
_exptl_oxdiff_crystal_face_z
1.0309 1.0340 -0.9816 0.0703 -0.0846 0.0750
-0.7816 14.2442 6.0891 0.5508 -0.6454 -0.5293
9.3671 8.8926 1.0958 0.8094 -0.3857 0.4428
0.0996 13.4469 13.2276 0.7035 -0.3360 -0.6262
9.5764 8.2655 10.1905 0.9692 -0.0252 0.2451
1.2747 11.3210 18.1785 0.7862 -0.0210 -0.6176
7.9269 5.4281 17.4851 0.9238 0.3827 0.0090
3.2310 2.0664 21.6766 0.6434 0.6777 -0.3560
-0.4982 3.8265 21.9285 0.5119 0.5388 -0.6691
-0.2599 -0.4277 21.0128 0.3645 0.7635 -0.5332
-0.0459 -7.5160 15.0089 0.0257 0.9778 -0.2081
-3.8862 -3.1210 17.5932 0.0204 0.7624 -0.6468
1.0467 -13.7687 -10.5416 -0.6041 0.4630 0.6486
-8.7551 -8.3723 3.3780 -0.6763 0.5194 -0.5224
-9.6199 -8.9731 -5.8590 -0.9143 0.2197 -0.3403
0.3626 -12.2056 -16.1081 -0.6915 0.1655 0.7032
-0.1324 -7.8593 -21.1006 -0.6648 -0.2759 0.6942
-6.8128 -6.1341 -18.9617 -0.9168 -0.3799 0.1235
0.0654 2.2193 -20.0676 -0.2969 -0.8394 0.4552
3.3673 -0.7135 -19.8866 -0.2191 -0.6201 0.7533
